data_7238424
loop_
_publ_author_name
'Zhao, Yang'
'Lin, Miaoshui'
'Chen, Zhou'
'Pei, Hao'
'Li, Yahong'
'Chen, Yanmei'
'Wang, Xiufang'
'Li, Lei'
'Cao, Yanyuan'
'Zhang, Yong'
'Li, Wu'

_publ_section_title
;
 Titanium and zirconium amido complexes supported by imidazole-containing
 ligands: syntheses, characterization and catalytic activities
;
_journal_issue 1
_journal_name_full 'RSC Adv.'
_journal_page_first 144
_journal_paper_doi 10.1039/C1RA00408E
_journal_volume 2
_journal_year 2012
_chemical_formula_moiety 'C44 H36 Cl4 N8 Ti'
_chemical_formula_sum 'C44 H36 Cl4 N8 Ti'
_chemical_formula_weight 866.51
_space_group_IT_number 2
_space_group_name_Hall '-P 1'
_space_group_name_H-M_alt 'P -1'
_symmetry_cell_setting triclinic
_symmetry_space_group_name_Hall '-P 1'
_symmetry_space_group_name_H-M 'P -1'
_atom_sites_solution_hydrogens geom
_atom_sites_solution_primary direct
_atom_sites_solution_secondary difmap
_audit_creation_method SHELXL-97
_cell_angle_alpha 73.96(3)
_cell_angle_beta 87.86(3)
_cell_angle_gamma 74.76(3)
_cell_formula_units_Z 2
_cell_length_a 8.9628(18)
_cell_length_b 13.517(3)
_cell_length_c 19.262(4)
_cell_measurement_reflns_used 9075
_cell_measurement_temperature 223(2)
_cell_measurement_theta_max 27.6
_cell_measurement_theta_min 3.1
_cell_volume 2162.3(9)
_computing_cell_refinement 'CrystalClear (Rigaku Inc., 2007)'
_computing_data_collection 'CrystalClear (Rigaku Inc., 2007)'
_computing_data_reduction 'CrystalClear (Rigaku Inc., 2007)'
_computing_molecular_graphics 'Bruker SHELXTL'
_computing_publication_material 'CrystalStructure 3.7.0'
_computing_structure_refinement CRYSTALS
_computing_structure_solution SIR97
_diffrn_ambient_temperature 223(2)
_diffrn_measured_fraction_theta_full 0.991
_diffrn_measured_fraction_theta_max 0.991
_diffrn_measurement_device_type 'multiwire proportional'
_diffrn_measurement_method 'phi and omega scans'
_diffrn_radiation_monochromator graphite
_diffrn_radiation_source 'fine-focus sealed tube'
_diffrn_radiation_type MoK\a
_diffrn_radiation_wavelength 0.71073
_diffrn_reflns_av_R_equivalents 0.0759
_diffrn_reflns_av_sigmaI/netI 0.1071
_diffrn_reflns_limit_h_max 10
_diffrn_reflns_limit_h_min -8
_diffrn_reflns_limit_k_max 15
_diffrn_reflns_limit_k_min -16
_diffrn_reflns_limit_l_max 22
_diffrn_reflns_limit_l_min -22
_diffrn_reflns_number 17888
_diffrn_reflns_theta_full 25.00
_diffrn_reflns_theta_max 25.00
_diffrn_reflns_theta_min 3.08
_exptl_absorpt_coefficient_mu 0.486
_exptl_absorpt_correction_T_max 0.9090
_exptl_absorpt_correction_T_min 0.8293
_exptl_absorpt_correction_type multi-scan
_exptl_absorpt_process_details 'Jacobson, R. (1998) Private communication'
_exptl_crystal_colour orange
_exptl_crystal_density_diffrn 1.331
_exptl_crystal_density_method 'not measured'
_exptl_crystal_description block
_exptl_crystal_F_000 892
_exptl_crystal_size_max 0.40
_exptl_crystal_size_mid 0.20
_exptl_crystal_size_min 0.20
_refine_diff_density_max 0.269
_refine_diff_density_min -0.390
_refine_diff_density_rms 0.065
_refine_ls_extinction_method none
_refine_ls_goodness_of_fit_ref 1.099
_refine_ls_hydrogen_treatment constr
_refine_ls_matrix_type full
_refine_ls_number_parameters 518
_refine_ls_number_reflns 7536
_refine_ls_number_restraints 7
_refine_ls_restrained_S_all 1.099
_refine_ls_R_factor_all 0.1400
_refine_ls_R_factor_gt 0.0879
_refine_ls_shift/su_max 0.005
_refine_ls_shift/su_mean 0.001
_refine_ls_structure_factor_coef Fsqd
_refine_ls_weighting_details 'calc w=1/[\s^2^(Fo^2^)+(0.0640P)^2^+1.3678P] where P=(Fo^2^+2Fc^2^)/3'
_refine_ls_weighting_scheme calc
_refine_ls_wR_factor_gt 0.1709
_refine_ls_wR_factor_ref 0.1971
_reflns_number_gt 4809
_reflns_number_total 7536
_reflns_threshold_expression >2sigma(I)
_cod_data_source_file c1ra00408e.txt
_cod_data_source_block t
_cod_original_cell_volume 2162.3(8)
_cod_database_code 7238424

loop_
_symmetry_equiv_pos_as_xyz
'x, y, z'
'-x, -y, -z'

loop_
_atom_site_label
_atom_site_type_symbol
_atom_site_fract_x
_atom_site_fract_y
_atom_site_fract_z
_atom_site_U_iso_or_equiv
_atom_site_adp_type
_atom_site_occupancy
_atom_site_symmetry_multiplicity
_atom_site_calc_flag
_atom_site_refinement_flags
Cl1 Cl 0.6204(2) -0.47350(14) 0.05447(9) 0.0718(5) Uani 1 1 d .
N1 N 0.8957(5) -0.0188(3) 0.1865(2) 0.0399(11) Uani 1 1 d .
C1 C 0.8916(6) 0.1270(4) 0.0778(3) 0.0410(13) Uani 1 1 d .
Ti2 Ti 0.97613(11) 0.07559(8) 0.24070(5) 0.0371(3) Uani 1 1 d .
Cl2 Cl 0.8296(3) -0.38528(16) 0.50173(9) 0.0910(7) Uani 1 1 d .
N2 N 0.8435(5) -0.0444(3) 0.0789(2) 0.0411(11) Uani 1 1 d .
C2 C 0.8617(7) 0.1745(5) 0.0048(3) 0.0526(16) Uani 1 1 d .
H2 H 0.8315 0.1372 -0.0244 0.063 Uiso 1 1 calc R
Cl3 Cl 1.4527(2) 0.66974(14) 0.28826(11) 0.0740(5) Uani 1 1 d .
N3 N 0.9360(5) 0.1770(3) 0.1217(2) 0.0378(10) Uani 1 1 d .
C3 C 0.8758(7) 0.2760(5) -0.0254(3) 0.0577(16) Uani 1 1 d .
H3 H 0.8553 0.3091 -0.0751 0.069 Uiso 1 1 calc R
Cl4 Cl 0.6440(2) 0.38806(16) 0.48639(9) 0.0750(5) Uani 1 1 d .
N4 N 1.1167(5) 0.1802(3) 0.2464(2) 0.0379(10) Uani 1 1 d .
C4 C 0.9210(7) 0.3290(5) 0.0191(3) 0.0533(16) Uani 1 1 d .
H4 H 0.9317 0.3987 0.0002 0.064 Uiso 1 1 calc R
N5 N 1.3095(5) 0.2560(4) 0.1962(2) 0.0432(11) Uani 1 1 d .
C5 C 0.9496(7) 0.2776(4) 0.0910(3) 0.0485(14) Uani 1 1 d .
H5 H 0.9802 0.3138 0.1209 0.058 Uiso 1 1 calc R
N6 N 1.2021(5) 0.0207(3) 0.1836(2) 0.0410(11) Uani 1 1 d .
C6 C 0.8766(6) 0.0206(4) 0.1129(3) 0.0354(12) Uani 1 1 d .
N7 N 1.0455(5) -0.0258(3) 0.3312(2) 0.0436(11) Uani 1 1 d .
C7 C 0.8395(6) -0.1333(4) 0.1337(3) 0.0405(13) Uani 1 1 d .
N8 N 0.7811(5) 0.1576(4) 0.2578(2) 0.0418(11) Uani 1 1 d .
C8 C 0.8702(6) -0.1197(4) 0.2000(3) 0.0403(13) Uani 1 1 d .
C9 C 0.7941(6) -0.2223(4) 0.1168(3) 0.0417(13) Uani 1 1 d .
C10 C 0.7430(7) -0.2076(5) 0.0467(3) 0.0497(15) Uani 1 1 d .
H10 H 0.7424 -0.1435 0.0115 0.060 Uiso 1 1 calc R
C11 C 0.6923(7) -0.2862(5) 0.0270(3) 0.0554(16) Uani 1 1 d .
H11 H 0.6588 -0.2751 -0.0209 0.066 Uiso 1 1 calc R
C12 C 0.6921(7) -0.3787(5) 0.0781(3) 0.0519(15) Uani 1 1 d .
C13 C 0.7434(8) -0.3962(5) 0.1481(3) 0.0609(18) Uani 1 1 d .
H13 H 0.7427 -0.4602 0.1832 0.073 Uiso 1 1 calc R
C14 C 0.7956(7) -0.3195(5) 0.1665(3) 0.0574(17) Uani 1 1 d .
H14 H 0.8335 -0.3331 0.2140 0.069 Uiso 1 1 calc R
C15 C 0.8630(6) -0.1868(4) 0.2742(3) 0.0391(13) Uani 1 1 d .
C16 C 0.7210(7) -0.1827(5) 0.3063(3) 0.0506(15) Uani 1 1 d .
H16 H 0.6309 -0.1371 0.2802 0.061 Uiso 1 1 calc R
C17 C 0.7088(8) -0.2444(5) 0.3761(3) 0.0573(17) Uani 1 1 d .
H17 H 0.6120 -0.2403 0.3974 0.069 Uiso 1 1 calc R
C18 C 0.8420(9) -0.3116(5) 0.4134(3) 0.0560(17) Uani 1 1 d .
C19 C 0.9836(8) -0.3197(5) 0.3830(3) 0.0590(17) Uani 1 1 d .
H19 H 1.0731 -0.3666 0.4090 0.071 Uiso 1 1 calc R
C20 C 0.9927(7) -0.2579(4) 0.3136(3) 0.0490(14) Uani 1 1 d .
H20 H 1.0896 -0.2642 0.2923 0.059 Uiso 1 1 calc R
C21 C 1.2930(6) 0.0895(4) 0.1704(3) 0.0416(13) Uani 1 1 d .
C22 C 1.4255(6) 0.0753(4) 0.1315(3) 0.0419(13) Uani 1 1 d .
H22 H 1.4874 0.1234 0.1242 0.050 Uiso 1 1 calc R
C23 C 1.4642(7) -0.0106(5) 0.1040(3) 0.0517(15) Uani 1 1 d .
H23 H 1.5525 -0.0208 0.0761 0.062 Uiso 1 1 calc R
C24 C 1.3746(7) -0.0831(5) 0.1166(3) 0.0478(14) Uani 1 1 d .
H24 H 1.4015 -0.1430 0.0985 0.057 Uiso 1 1 calc R
C25 C 1.2447(7) -0.0638(5) 0.1566(3) 0.0485(14) Uani 1 1 d .
H25 H 1.1830 -0.1122 0.1655 0.058 Uiso 1 1 calc R
C26 C 1.2407(6) 0.1763(4) 0.2030(3) 0.0404(13) Uani 1 1 d .
C27 C 1.2271(6) 0.3130(4) 0.2399(3) 0.0394(13) Uani 1 1 d .
C28 C 1.1094(6) 0.2687(4) 0.2712(3) 0.0396(13) Uani 1 1 d .
C29 C 1.2780(6) 0.4035(4) 0.2514(3) 0.0407(13) Uani 1 1 d .
C30 C 1.3175(7) 0.4778(4) 0.1938(3) 0.0521(15) Uani 1 1 d .
H30 H 1.3081 0.4725 0.1466 0.062 Uiso 1 1 calc R
C31 C 1.3707(7) 0.5598(5) 0.2046(3) 0.0544(15) Uani 1 1 d U
H31 H 1.3973 0.6098 0.1649 0.065 Uiso 1 1 calc R
C32 C 1.3845(6) 0.5679(5) 0.2731(3) 0.0495(14) Uani 1 1 d U
C33 C 1.3461(7) 0.4952(5) 0.3310(3) 0.0567(16) Uani 1 1 d .
H33 H 1.3563 0.5008 0.3781 0.068 Uiso 1 1 calc R
C34 C 1.2926(7) 0.4141(5) 0.3204(3) 0.0519(16) Uani 1 1 d .
H34 H 1.2655 0.3648 0.3604 0.062 Uiso 1 1 calc R
C35 C 0.9955(6) 0.2999(4) 0.3238(3) 0.0397(13) Uani 1 1 d .
C36 C 0.9268(7) 0.4058(5) 0.3204(3) 0.0485(15) Uani 1 1 d .
H36 H 0.9534 0.4597 0.2835 0.058 Uiso 1 1 calc R
C37 C 0.8202(7) 0.4342(5) 0.3697(3) 0.0557(16) Uani 1 1 d .
H37 H 0.7764 0.5064 0.3671 0.067 Uiso 1 1 calc R
C38 C 0.7782(7) 0.3546(6) 0.4234(3) 0.0555(16) Uani 1 1 d .
C39 C 0.8486(7) 0.2476(5) 0.4291(3) 0.0543(16) Uani 1 1 d .
H39 H 0.8238 0.1936 0.4665 0.065 Uiso 1 1 calc R
C40 C 0.9551(7) 0.2222(5) 0.3792(3) 0.0477(14) Uani 1 1 d .
H40 H 1.0019 0.1499 0.3827 0.057 Uiso 1 1 calc R
C41 C 0.9591(8) -0.0427(5) 0.3982(3) 0.0591(17) Uani 1 1 d .
H41A H 0.9485 -0.1152 0.4125 0.089 Uiso 1 1 calc R
H41B H 0.8572 0.0071 0.3900 0.089 Uiso 1 1 calc R
H41C H 1.0146 -0.0313 0.4363 0.089 Uiso 1 1 calc R
C42 C 1.2051(8) -0.0939(6) 0.3483(4) 0.072(2) Uani 1 1 d .
H42A H 1.2557 -0.0695 0.3816 0.108 Uiso 1 1 calc R
H42B H 1.2620 -0.0897 0.3042 0.108 Uiso 1 1 calc R
H42C H 1.2027 -0.1672 0.3703 0.108 Uiso 1 1 calc R
C43 C 0.6606(7) 0.1027(6) 0.2872(4) 0.0664(18) Uani 1 1 d .
H43A H 0.6209 0.1227 0.3303 0.100 Uiso 1 1 calc R
H43B H 0.7048 0.0261 0.2992 0.100 Uiso 1 1 calc R
H43C H 0.5769 0.1232 0.2513 0.100 Uiso 1 1 calc R
C44 C 0.7132(7) 0.2735(5) 0.2330(3) 0.0609(17) Uani 1 1 d .
H44A H 0.6356 0.2895 0.1949 0.091 Uiso 1 1 calc R
H44B H 0.7937 0.3087 0.2147 0.091 Uiso 1 1 calc R
H44C H 0.6653 0.2987 0.2731 0.091 Uiso 1 1 calc R

loop_
_atom_site_aniso_label
_atom_site_aniso_U_11
_atom_site_aniso_U_22
_atom_site_aniso_U_33
_atom_site_aniso_U_23
_atom_site_aniso_U_13
_atom_site_aniso_U_12
Cl1 0.0887(14) 0.0617(11) 0.0849(12) -0.0396(9) -0.0044(10) -0.0321(10)
N1 0.043(3) 0.045(3) 0.038(2) -0.021(2) 0.008(2) -0.016(2)
C1 0.040(3) 0.044(3) 0.036(3) -0.010(3) 0.002(2) -0.007(3)
Ti2 0.0357(6) 0.0400(6) 0.0409(5) -0.0172(4) 0.0026(4) -0.0125(5)
Cl2 0.141(2) 0.0857(14) 0.0497(10) -0.0086(9) 0.0194(11) -0.0477(14)
N2 0.039(3) 0.047(3) 0.042(3) -0.018(2) 0.000(2) -0.013(2)
C2 0.061(4) 0.065(4) 0.041(3) -0.020(3) 0.008(3) -0.026(3)
Cl3 0.0684(12) 0.0603(11) 0.1141(14) -0.0437(10) 0.0054(10) -0.0316(9)
N3 0.037(3) 0.036(3) 0.044(2) -0.017(2) 0.000(2) -0.011(2)
C3 0.067(5) 0.055(4) 0.046(3) -0.013(3) 0.002(3) -0.010(3)
Cl4 0.0594(11) 0.0989(14) 0.0732(11) -0.0474(11) 0.0163(9) -0.0087(10)
N4 0.036(3) 0.039(3) 0.044(2) -0.018(2) 0.001(2) -0.010(2)
C4 0.052(4) 0.046(4) 0.055(4) -0.005(3) 0.006(3) -0.012(3)
N5 0.036(3) 0.047(3) 0.052(3) -0.019(2) -0.002(2) -0.014(2)
C5 0.046(4) 0.044(3) 0.059(4) -0.019(3) 0.003(3) -0.013(3)
N6 0.041(3) 0.043(3) 0.044(3) -0.020(2) 0.001(2) -0.010(2)
C6 0.026(3) 0.043(3) 0.041(3) -0.018(3) 0.003(2) -0.010(2)
N7 0.049(3) 0.041(3) 0.041(3) -0.010(2) -0.003(2) -0.014(2)
C7 0.041(3) 0.040(3) 0.045(3) -0.017(3) -0.002(3) -0.014(3)
N8 0.034(3) 0.047(3) 0.047(3) -0.019(2) -0.002(2) -0.008(2)
C8 0.036(3) 0.046(3) 0.045(3) -0.018(3) -0.002(2) -0.015(3)
C9 0.039(3) 0.049(3) 0.041(3) -0.019(3) 0.002(2) -0.009(3)
C10 0.060(4) 0.041(3) 0.050(3) -0.018(3) 0.001(3) -0.011(3)
C11 0.064(4) 0.059(4) 0.047(3) -0.027(3) -0.009(3) -0.007(3)
C12 0.059(4) 0.046(4) 0.055(4) -0.021(3) -0.007(3) -0.012(3)
C13 0.083(5) 0.053(4) 0.053(4) -0.009(3) 0.000(3) -0.035(4)
C14 0.072(5) 0.050(4) 0.047(3) -0.001(3) -0.015(3) -0.022(3)
C15 0.045(3) 0.044(3) 0.039(3) -0.018(3) 0.007(3) -0.024(3)
C16 0.047(4) 0.059(4) 0.055(4) -0.024(3) 0.006(3) -0.022(3)
C17 0.063(5) 0.075(5) 0.051(4) -0.028(3) 0.014(3) -0.036(4)
C18 0.088(5) 0.057(4) 0.035(3) -0.011(3) 0.004(3) -0.041(4)
C19 0.069(5) 0.049(4) 0.054(4) -0.002(3) 0.001(3) -0.019(3)
C20 0.041(4) 0.046(3) 0.056(4) -0.012(3) 0.007(3) -0.009(3)
C21 0.034(3) 0.046(3) 0.047(3) -0.017(3) -0.004(2) -0.010(3)
C22 0.035(3) 0.052(4) 0.045(3) -0.024(3) -0.001(2) -0.009(3)
C23 0.043(4) 0.064(4) 0.049(3) -0.019(3) 0.009(3) -0.013(3)
C24 0.042(4) 0.049(4) 0.052(3) -0.024(3) 0.000(3) 0.000(3)
C25 0.044(4) 0.050(4) 0.057(4) -0.027(3) 0.002(3) -0.011(3)
C26 0.031(3) 0.045(3) 0.054(3) -0.026(3) 0.006(3) -0.012(3)
C27 0.038(3) 0.044(3) 0.044(3) -0.021(3) 0.002(2) -0.014(3)
C28 0.042(3) 0.040(3) 0.046(3) -0.022(3) 0.003(3) -0.015(3)
C29 0.037(3) 0.043(3) 0.045(3) -0.014(3) 0.001(2) -0.014(3)
C30 0.061(4) 0.049(4) 0.050(3) -0.012(3) -0.004(3) -0.022(3)
C31 0.054(4) 0.052(3) 0.061(3) -0.011(3) 0.001(3) -0.024(3)
C32 0.033(3) 0.047(3) 0.075(4) -0.017(3) 0.004(3) -0.022(3)
C33 0.053(4) 0.067(4) 0.066(4) -0.038(3) 0.007(3) -0.022(4)
C34 0.068(4) 0.056(4) 0.044(3) -0.017(3) 0.008(3) -0.034(3)
C35 0.040(3) 0.036(3) 0.048(3) -0.019(3) 0.002(3) -0.012(3)
C36 0.054(4) 0.047(4) 0.046(3) -0.021(3) 0.004(3) -0.008(3)
C37 0.055(4) 0.044(4) 0.068(4) -0.028(3) -0.007(3) 0.001(3)
C38 0.049(4) 0.077(5) 0.048(4) -0.031(3) 0.005(3) -0.015(4)
C39 0.053(4) 0.049(4) 0.060(4) -0.013(3) 0.003(3) -0.012(3)
C40 0.047(4) 0.047(4) 0.055(3) -0.023(3) 0.005(3) -0.012(3)
C41 0.075(5) 0.056(4) 0.049(4) -0.018(3) 0.002(3) -0.016(4)
C42 0.060(5) 0.073(5) 0.069(4) -0.016(4) -0.012(3) 0.003(4)
C43 0.050(4) 0.081(5) 0.078(4) -0.030(4) 0.016(3) -0.027(4)
C44 0.052(4) 0.057(4) 0.070(4) -0.024(3) -0.004(3) 0.000(3)

loop_
_atom_type_symbol
_atom_type_description
_atom_type_scat_dispersion_real
_atom_type_scat_dispersion_imag
_atom_type_scat_source
C C 0.0033 0.0016 'International Tables Vol C Tables 4.2.6.8 and 6.1.1.4'
H H 0.0000 0.0000 'International Tables Vol C Tables 4.2.6.8 and 6.1.1.4'
Cl Cl 0.1484 0.1585 'International Tables Vol C Tables 4.2.6.8 and 6.1.1.4'
N N 0.0061 0.0033 'International Tables Vol C Tables 4.2.6.8 and 6.1.1.4'
O O 0.0106 0.0060 'International Tables Vol C Tables 4.2.6.8 and 6.1.1.4'
Ti Ti 0.2776 0.4457 'International Tables Vol C Tables 4.2.6.8 and 6.1.1.4'

loop_
_geom_angle_atom_site_label_1
_geom_angle_atom_site_label_2
_geom_angle_atom_site_label_3
_geom_angle
C6 N1 C8 103.4(4)
C6 N1 Ti2 115.9(3)
C8 N1 Ti2 140.1(3)
N3 C1 C2 122.0(5)
N3 C1 C6 115.2(4)
C2 C1 C6 122.7(5)
N8 Ti2 N7 104.9(2)
N8 Ti2 N1 97.18(18)
N7 Ti2 N1 100.82(18)
N8 Ti2 N4 100.11(18)
N7 Ti2 N4 96.49(17)
N1 Ti2 N4 151.44(16)
N8 Ti2 N3 87.00(17)
N7 Ti2 N3 167.93(18)
N1 Ti2 N3 75.20(15)
N4 Ti2 N3 83.16(15)
N8 Ti2 N6 160.54(17)
N7 Ti2 N6 94.23(18)
N1 Ti2 N6 82.41(16)
N4 Ti2 N6 73.77(16)
N3 Ti2 N6 74.04(15)
C6 N2 C7 103.6(4)
C3 C2 C1 120.2(6)
C3 C2 H2 119.9
C1 C2 H2 119.9
C1 N3 C5 117.1(5)
C1 N3 Ti2 113.3(3)
C5 N3 Ti2 129.7(4)
C2 C3 C4 118.6(6)
C2 C3 H3 120.7
C4 C3 H3 120.7
C26 N4 C28 103.5(4)
C26 N4 Ti2 115.6(3)
C28 N4 Ti2 139.6(4)
C5 C4 C3 118.5(6)
C5 C4 H4 120.7
C3 C4 H4 120.7
C26 N5 C27 103.3(4)
N3 C5 C4 123.6(5)
N3 C5 H5 118.2
C4 C5 H5 118.2
C25 N6 C21 117.5(5)
C25 N6 Ti2 127.9(4)
C21 N6 Ti2 114.3(3)
N2 C6 N1 115.3(4)
N2 C6 C1 124.8(5)
N1 C6 C1 119.9(4)
C41 N7 C42 107.7(5)
C41 N7 Ti2 127.4(4)
C42 N7 Ti2 124.6(4)
N2 C7 C8 110.6(4)
N2 C7 C9 119.4(4)
C8 C7 C9 129.8(5)
C44 N8 C43 110.2(5)
C44 N8 Ti2 129.8(4)
C43 N8 Ti2 118.7(4)
C7 C8 N1 107.1(4)
C7 C8 C15 130.8(5)
N1 C8 C15 121.8(4)
C10 C9 C14 116.9(5)
C10 C9 C7 118.0(5)
C14 C9 C7 125.0(5)
C9 C10 C11 121.6(5)
C9 C10 H10 119.2
C11 C10 H10 119.2
C12 C11 C10 119.2(5)
C12 C11 H11 120.4
C10 C11 H11 120.4
C11 C12 C13 120.7(5)
C11 C12 Cl1 119.0(4)
C13 C12 Cl1 120.3(5)
C14 C13 C12 119.6(5)
C14 C13 H13 120.2
C12 C13 H13 120.2
C13 C14 C9 122.0(5)
C13 C14 H14 119.0
C9 C14 H14 119.0
C20 C15 C16 117.5(5)
C20 C15 C8 122.8(5)
C16 C15 C8 119.7(5)
C15 C16 C17 121.7(6)
C15 C16 H16 119.2
C17 C16 H16 119.2
C18 C17 C16 118.4(6)
C18 C17 H17 120.8
C16 C17 H17 120.8
C19 C18 C17 121.6(5)
C19 C18 Cl2 119.4(5)
C17 C18 Cl2 118.9(5)
C18 C19 C20 118.9(6)
C18 C19 H19 120.6
C20 C19 H19 120.6
C19 C20 C15 121.9(6)
C19 C20 H20 119.1
C15 C20 H20 119.1
N6 C21 C22 122.9(5)
N6 C21 C26 113.7(5)
C22 C21 C26 123.4(5)
C23 C22 C21 118.1(5)
C23 C22 H22 121.0
C21 C22 H22 121.0
C22 C23 C24 120.7(5)
C22 C23 H23 119.6
C24 C23 H23 119.6
C25 C24 C23 117.6(5)
C25 C24 H24 121.2
C23 C24 H24 121.2
N6 C25 C24 123.2(5)
N6 C25 H25 118.4
C24 C25 H25 118.4
N5 C26 N4 114.9(5)
N5 C26 C21 124.7(5)
N4 C26 C21 120.4(4)
N5 C27 C28 110.6(4)
N5 C27 C29 119.2(5)
C28 C27 C29 130.1(5)
C27 C28 N4 107.6(4)
C27 C28 C35 130.1(5)
N4 C28 C35 122.2(4)
C30 C29 C34 118.0(5)
C30 C29 C27 120.8(5)
C34 C29 C27 121.2(5)
C29 C30 C31 120.9(5)
C29 C30 H30 119.5
C31 C30 H30 119.5
C32 C31 C30 119.8(5)
C32 C31 H31 120.1
C30 C31 H31 120.1
C33 C32 C31 120.3(5)
C33 C32 Cl3 119.0(5)
C31 C32 Cl3 120.7(4)
C32 C33 C34 120.0(5)
C32 C33 H33 120.0
C34 C33 H33 120.0
C33 C34 C29 121.0(5)
C33 C34 H34 119.5
C29 C34 H34 119.5
C36 C35 C40 117.9(5)
C36 C35 C28 122.0(5)
C40 C35 C28 120.0(5)
C37 C36 C35 121.6(6)
C37 C36 H36 119.2
C35 C36 H36 119.2
C36 C37 C38 119.3(6)
C36 C37 H37 120.4
C38 C37 H37 120.4
C37 C38 C39 120.2(6)
C37 C38 Cl4 120.2(5)
C39 C38 Cl4 119.5(5)
C40 C39 C38 119.0(6)
C40 C39 H39 120.5
C38 C39 H39 120.5
C39 C40 C35 122.0(6)
C39 C40 H40 119.0
C35 C40 H40 119.0
N7 C41 H41A 109.5
N7 C41 H41B 109.5
H41A C41 H41B 109.5
N7 C41 H41C 109.5
H41A C41 H41C 109.5
H41B C41 H41C 109.5
N7 C42 H42A 109.5
N7 C42 H42B 109.5
H42A C42 H42B 109.5
N7 C42 H42C 109.5
H42A C42 H42C 109.5
H42B C42 H42C 109.5
N8 C43 H43A 109.5
N8 C43 H43B 109.5
H43A C43 H43B 109.5
N8 C43 H43C 109.5
H43A C43 H43C 109.5
H43B C43 H43C 109.5
N8 C44 H44A 109.5
N8 C44 H44B 109.5
H44A C44 H44B 109.5
N8 C44 H44C 109.5
H44A C44 H44C 109.5
H44B C44 H44C 109.5

loop_
_geom_bond_atom_site_label_1
_geom_bond_atom_site_label_2
_geom_bond_distance
Cl1 C12 1.744(6)
N1 C6 1.370(6)
N1 C8 1.394(6)
N1 Ti2 2.124(4)
C1 N3 1.347(6)
C1 C2 1.379(7)
C1 C6 1.448(7)
Ti2 N8 1.880(5)
Ti2 N7 1.902(4)
Ti2 N4 2.152(4)
Ti2 N3 2.308(4)
Ti2 N6 2.314(5)
Cl2 C18 1.734(6)
N2 C6 1.326(6)
N2 C7 1.370(6)
C2 C3 1.373(8)
C2 H2 0.9400
Cl3 C32 1.741(5)
N3 C5 1.360(6)
C3 C4 1.388(8)
C3 H3 0.9400
Cl4 C38 1.741(6)
N4 C26 1.364(6)
N4 C28 1.392(6)
C4 C5 1.368(8)
C4 H4 0.9400
N5 C26 1.350(6)
N5 C27 1.365(6)
C5 H5 0.9400
N6 C25 1.343(7)
N6 C21 1.359(6)
N7 C41 1.475(7)
N7 C42 1.476(7)
C7 C8 1.387(7)
C7 C9 1.484(7)
N8 C44 1.469(7)
N8 C43 1.477(7)
C8 C15 1.476(7)
C9 C10 1.387(7)
C9 C14 1.393(7)
C10 C11 1.402(7)
C10 H10 0.9400
C11 C12 1.362(8)
C11 H11 0.9400
C12 C13 1.378(8)
C13 C14 1.374(8)
C13 H13 0.9400
C14 H14 0.9400
C15 C20 1.388(7)
C15 C16 1.388(7)
C16 C17 1.390(8)
C16 H16 0.9400
C17 C18 1.379(9)
C17 H17 0.9400
C18 C19 1.368(9)
C19 C20 1.380(8)
C19 H19 0.9400
C20 H20 0.9400
C21 C22 1.378(7)
C21 C26 1.446(7)
C22 C23 1.366(7)
C22 H22 0.9400
C23 C24 1.390(7)
C23 H23 0.9400
C24 C25 1.380(7)
C24 H24 0.9400
C25 H25 0.9400
C27 C28 1.386(7)
C27 C29 1.484(7)
C28 C35 1.477(7)
C29 C30 1.380(7)
C29 C34 1.390(7)
C30 C31 1.383(7)
C30 H30 0.9400
C31 C32 1.368(8)
C31 H31 0.9400
C32 C33 1.368(8)
C33 C34 1.372(7)
C33 H33 0.9400
C34 H34 0.9400
C35 C36 1.386(7)
C35 C40 1.387(7)
C36 C37 1.380(8)
C36 H36 0.9400
C37 C38 1.392(8)
C37 H37 0.9400
C38 C39 1.392(8)
C39 C40 1.377(8)
C39 H39 0.9400
C40 H40 0.9400
C41 H41A 0.9700
C41 H41B 0.9700
C41 H41C 0.9700
C42 H42A 0.9700
C42 H42B 0.9700
C42 H42C 0.9700
C43 H43A 0.9700
C43 H43B 0.9700
C43 H43C 0.9700
C44 H44A 0.9700
C44 H44B 0.9700
C44 H44C 0.9700
